data_2206161
loop_
_publ_author_name
'Shao, Ling'
'Hu, Yan'
'Zhou, Xin'
'Zhang, Qing'
'Jin, Zhong'
'Liu, Jian-Bing'
'Fang, Jian-Xin'

_publ_section_title
;
 2-Amino-4-(ferrocenyl)-5-(1<i>H</i>-1,2,4-triazol-1-yl)-1,3-thiazole
;
_journal_issue 7
_journal_name_full 'Acta Crystallographica Section E'
_journal_page_first m1269
_journal_page_last m1271
_journal_paper_doi 10.1107/S1600536805017186
_journal_volume 61
_journal_year 2005
_chemical_formula_iupac '[Fe (C5 H5) (C10 H8 N5 S)]'
_chemical_formula_moiety 'C15 H13 Fe N5 S'
_chemical_formula_sum 'C15 H13 Fe N5 S'
_chemical_formula_weight 351.21
_chemical_name_systematic
;
2-Amino-4-(ferrocenyl)-5-(1H-1,2,4-triazol-1-yl)-1,3-thiazole
;
_space_group_IT_number 14
_symmetry_cell_setting monoclinic
_symmetry_space_group_name_Hall '-P 2yn'
_symmetry_space_group_name_H-M 'P 1 21/n 1'
_atom_sites_solution_hydrogens geom
_atom_sites_solution_primary direct
_atom_sites_solution_secondary difmap
_cell_angle_alpha 90.00
_cell_angle_beta 103.330(11)
_cell_angle_gamma 90.00
_cell_formula_units_Z 4
_cell_length_a 7.507(5)
_cell_length_b 20.018(14)
_cell_length_c 9.600(7)
_cell_measurement_reflns_used 3711
_cell_measurement_temperature 293(2)
_cell_measurement_theta_max 26.40
_cell_measurement_theta_min 2.41
_cell_volume 1403.8(17)
_computing_cell_refinement SMART
_computing_data_collection 'SMART (Bruker, 1998)'
_computing_data_reduction 'SAINT (Bruker, 1999)'
_computing_molecular_graphics 'SHELXTL (Bruker, 1999)'
_computing_publication_material SHELXTL
_computing_structure_refinement 'SHELXL97 (Sheldrick, 1997)'
_computing_structure_solution 'SHELXS97 (Sheldrick, 1997)'
_diffrn_ambient_temperature 293(2)
_diffrn_measured_fraction_theta_full 0.990
_diffrn_measured_fraction_theta_max 0.990
_diffrn_measurement_device_type 'Bruker SMART CCD area-detector'
_diffrn_measurement_method '\f and \w'
_diffrn_radiation_monochromator graphite
_diffrn_radiation_source 'fine-focus sealed tube'
_diffrn_radiation_type MoK\a
_diffrn_radiation_wavelength 0.71073
_diffrn_reflns_av_R_equivalents 0.0281
_diffrn_reflns_av_sigmaI/netI 0.0333
_diffrn_reflns_limit_h_max 8
_diffrn_reflns_limit_h_min -9
_diffrn_reflns_limit_k_max 25
_diffrn_reflns_limit_k_min -22
_diffrn_reflns_limit_l_max 11
_diffrn_reflns_limit_l_min -11
_diffrn_reflns_number 7935
_diffrn_reflns_theta_full 26.53
_diffrn_reflns_theta_max 26.53
_diffrn_reflns_theta_min 2.03
_diffrn_standards_number 0
_exptl_absorpt_coefficient_mu 1.225
_exptl_absorpt_correction_T_max 0.885
_exptl_absorpt_correction_T_min 0.759
_exptl_absorpt_correction_type multi-scan
_exptl_absorpt_process_details '(SADABS; Sheldrick, 1996)'
_exptl_crystal_colour red
_exptl_crystal_density_diffrn 1.662
_exptl_crystal_density_method 'not measured'
_exptl_crystal_description block
_exptl_crystal_F_000 720
_exptl_crystal_size_max 0.22
_exptl_crystal_size_mid 0.16
_exptl_crystal_size_min 0.10
_refine_diff_density_max 0.359
_refine_diff_density_min -0.413
_refine_ls_extinction_method none
_refine_ls_goodness_of_fit_ref 1.092
_refine_ls_hydrogen_treatment mixed
_refine_ls_matrix_type full
_refine_ls_number_parameters 199
_refine_ls_number_reflns 2885
_refine_ls_number_restraints 0
_refine_ls_restrained_S_all 1.092
_refine_ls_R_factor_all 0.0474
_refine_ls_R_factor_gt 0.0308
_refine_ls_shift/su_max 0.001
_refine_ls_shift/su_mean 0.000
_refine_ls_structure_factor_coef Fsqd
_refine_ls_weighting_details 'calc w = 1/[\s^2^(Fo^2^)+(0.0395P)^2^+0.9147P] where P = (Fo^2^+2Fc^2^)/3'
_refine_ls_weighting_scheme calc
_refine_ls_wR_factor_gt 0.0736
_refine_ls_wR_factor_ref 0.0917
_reflns_number_gt 2262
_reflns_number_total 2885
_reflns_threshold_expression I>2\s(I)
_cod_data_source_file cv6515.cif
_cod_data_source_block I
_cod_depositor_comments
;
The following automatic conversions were performed:
'_symmetry_cell_setting' value 'Monoclinic' changed to 'monoclinic'
according to '/home/saulius/struct/CIF-dictionaries/cif_core.dic'
dictionary named 'cif_core.dic' version 2.4.1 from 2010-06-29.

Automatic conversion script
Id: cif_fix_enum 1527 2010-12-29 10:47:43Z saulius 

The following automatic conversions were performed:

'_symmetry_cell_setting' value 'Monoclinic' changed to 'monoclinic'
according to /home/saulius/struct/CIF-dictionaries/cif_core.dic
dictionary named 'cif_core.dic' version 2.4.1 from 2010-06-29.

Automatic conversion script
Id: cif_fix_values 1715 2011-07-08 13:25:40Z adriana 
;
_cod_original_sg_symbol_H-M 'P 21/n'
_cod_database_code 2206161
_cod_database_fobs_code 2206161

loop_
_symmetry_equiv_pos_as_xyz
'x, y, z'
'-x+1/2, y+1/2, -z+1/2'
'-x, -y, -z'
'x-1/2, -y-1/2, z-1/2'

loop_
_atom_site_label
_atom_site_fract_x
_atom_site_fract_y
_atom_site_fract_z
_atom_site_U_iso_or_equiv
_atom_site_adp_type
_atom_site_calc_flag
_atom_site_refinement_flags
_atom_site_occupancy
_atom_site_type_symbol
Fe1 0.11823(5) 0.103987(19) 0.83232(4) 0.02873(13) Uani d . 1 Fe
S1 0.49561(10) 0.18998(3) 0.43434(7) 0.03175(17) Uani d . 1 S
N1 0.4050(3) 0.26319(11) 0.6499(2) 0.0299(5) Uani d . 1 N
N2 0.5436(3) 0.28958(12) 0.7526(3) 0.0415(6) Uani d . 1 N
N3 0.2972(4) 0.35650(13) 0.7118(3) 0.0512(7) Uani d . 1 N
N4 0.4422(3) 0.08538(10) 0.5770(2) 0.0276(5) Uani d . 1 N
N5 0.5408(4) 0.06297(11) 0.3666(2) 0.0385(6) Uani d . 1 N
H5A 0.5505 0.0175 0.3882 0.046 Uiso d R 1 H
H5B 0.6060 0.0772 0.3017 0.046 Uiso d R 1 H
C1 -0.0845(5) 0.1258(3) 0.6604(4) 0.0680(12) Uani d . 1 C
H1 -0.0761 0.1567 0.5899 0.082 Uiso calc R 1 H
C2 -0.0398(5) 0.0590(3) 0.6596(4) 0.0768(14) Uani d . 1 C
H2 0.0036 0.0369 0.5888 0.092 Uiso calc R 1 H
C3 -0.0718(5) 0.03039(18) 0.7852(5) 0.0624(10) Uani d . 1 C
H3 -0.0533 -0.0141 0.8124 0.075 Uiso calc R 1 H
C4 -0.1352(4) 0.07982(18) 0.8608(4) 0.0478(8) Uani d . 1 C
H4 -0.1668 0.0746 0.9484 0.057 Uiso calc R 1 H
C5 -0.1440(4) 0.13902(18) 0.7835(4) 0.0536(9) Uani d . 1 C
H5 -0.1830 0.1802 0.8100 0.064 Uiso calc R 1 H
C6 0.3038(4) 0.17851(14) 0.8827(3) 0.0317(6) Uani d . 1 C
H6 0.2819 0.2235 0.8609 0.038 Uiso calc R 1 H
C7 0.2840(4) 0.14635(15) 1.0091(3) 0.0376(7) Uani d . 1 C
H7 0.2472 0.1666 1.0851 0.045 Uiso calc R 1 H
C8 0.3293(4) 0.07884(16) 1.0006(3) 0.0400(7) Uani d . 1 C
H8 0.3275 0.0465 1.0698 0.048 Uiso calc R 1 H
C9 0.3780(4) 0.06844(14) 0.8690(3) 0.0357(6) Uani d . 1 C
H9 0.4137 0.0279 0.8367 0.043 Uiso calc R 1 H
C10 0.3636(3) 0.12999(13) 0.7936(3) 0.0294(6) Uani d . 1 C
C11 0.4044(3) 0.14007(13) 0.6538(3) 0.0271(5) Uani d . 1 C
C12 0.4210(3) 0.19946(13) 0.5915(3) 0.0283(6) Uani d . 1 C
C13 0.2607(4) 0.30409(15) 0.6280(3) 0.0430(7) Uani d . 1 C
H13 0.1501 0.2965 0.5627 0.052 Uiso calc R 1 H
C14 0.4696(5) 0.34505(15) 0.7839(4) 0.0484(8) Uani d . 1 C
H14 0.5329 0.3748 0.8521 0.058 Uiso calc R 1 H
C15 0.4946(3) 0.10432(12) 0.4624(3) 0.0277(5) Uani d . 1 C

loop_
_atom_site_aniso_label
_atom_site_aniso_U_11
_atom_site_aniso_U_22
_atom_site_aniso_U_33
_atom_site_aniso_U_12
_atom_site_aniso_U_13
_atom_site_aniso_U_23
Fe1 0.0278(2) 0.0329(2) 0.0272(2) -0.00067(16) 0.00997(15) 0.00048(16)
S1 0.0403(4) 0.0272(3) 0.0308(3) 0.0002(3) 0.0145(3) 0.0041(3)
N1 0.0322(12) 0.0260(11) 0.0341(12) 0.0009(9) 0.0130(10) 0.0009(9)
N2 0.0408(14) 0.0386(14) 0.0461(15) -0.0077(11) 0.0125(12) -0.0078(11)
N3 0.073(2) 0.0336(14) 0.0550(17) 0.0130(14) 0.0322(16) 0.0032(12)
N4 0.0316(11) 0.0254(11) 0.0284(11) -0.0021(9) 0.0122(9) 0.0000(9)
N5 0.0620(16) 0.0277(12) 0.0336(13) -0.0043(11) 0.0267(12) -0.0034(10)
C1 0.043(2) 0.109(4) 0.044(2) -0.018(2) -0.0069(16) 0.019(2)
C2 0.051(2) 0.126(4) 0.056(2) -0.026(3) 0.0161(18) -0.056(3)
C3 0.053(2) 0.0426(19) 0.090(3) -0.0150(17) 0.015(2) -0.0164(19)
C4 0.0357(16) 0.063(2) 0.0481(19) -0.0139(15) 0.0167(14) -0.0027(16)
C5 0.0274(15) 0.056(2) 0.072(2) 0.0016(15) -0.0005(15) -0.0051(18)
C6 0.0297(13) 0.0342(14) 0.0332(15) -0.0021(11) 0.0117(11) -0.0054(11)
C7 0.0307(14) 0.0546(18) 0.0289(14) -0.0038(13) 0.0096(11) -0.0076(13)
C8 0.0356(15) 0.0535(18) 0.0317(15) 0.0066(14) 0.0095(12) 0.0120(13)
C9 0.0361(15) 0.0380(15) 0.0352(15) 0.0118(13) 0.0126(12) 0.0070(12)
C10 0.0263(13) 0.0323(14) 0.0310(14) 0.0036(11) 0.0095(11) 0.0015(11)
C11 0.0237(12) 0.0290(13) 0.0298(13) 0.0020(10) 0.0085(10) -0.0003(10)
C12 0.0294(13) 0.0286(13) 0.0291(14) 0.0022(11) 0.0115(11) -0.0002(10)
C13 0.0468(18) 0.0387(16) 0.0461(18) 0.0133(14) 0.0162(14) 0.0063(14)
C14 0.067(2) 0.0356(17) 0.0492(19) -0.0094(16) 0.0279(17) -0.0106(14)
C15 0.0293(13) 0.0259(13) 0.0283(13) -0.0030(11) 0.0074(11) -0.0002(11)

loop_
_atom_type_symbol
_atom_type_description
_atom_type_scat_dispersion_real
_atom_type_scat_dispersion_imag
_atom_type_scat_source
C C 0.0033 0.0016 'International Tables Vol C Tables 4.2.6.8 and 6.1.1.4'
H H 0.0000 0.0000 'International Tables Vol C Tables 4.2.6.8 and 6.1.1.4'
N N 0.0061 0.0033 'International Tables Vol C Tables 4.2.6.8 and 6.1.1.4'
S S 0.1246 0.1234 'International Tables Vol C Tables 4.2.6.8 and 6.1.1.4'
Fe Fe 0.3463 0.8444 'International Tables Vol C Tables 4.2.6.8 and 6.1.1.4'

loop_
_geom_angle_atom_site_label_1
_geom_angle_atom_site_label_2
_geom_angle_atom_site_label_3
_geom_angle
_geom_angle_publ_flag
C2 Fe1 C1 39.97(19) ?
C2 Fe1 C6 140.24(16) ?
C1 Fe1 C6 112.59(15) ?
C2 Fe1 C3 40.66(17) ?
C1 Fe1 C3 67.39(18) ?
C6 Fe1 C3 178.49(13) ?
C2 Fe1 C9 110.23(16) ?
C1 Fe1 C9 136.97(15) ?
C6 Fe1 C9 68.64(12) ?
C3 Fe1 C9 112.48(15) ?
C2 Fe1 C10 110.54(14) ?
C1 Fe1 C10 109.87(14) ?
C6 Fe1 C10 41.42(10) ?
C3 Fe1 C10 140.09(14) ?
C9 Fe1 C10 40.98(11) ?
C2 Fe1 C5 67.10(17) ?
C1 Fe1 C5 39.83(16) ?
C6 Fe1 C5 112.11(13) ?
C3 Fe1 C5 66.83(15) ?
C9 Fe1 C5 176.79(14) ?
C10 Fe1 C5 137.59(14) ?
C2 Fe1 C4 67.33(15) ?
C1 Fe1 C4 67.08(15) ?
C6 Fe1 C4 138.99(12) ?
C3 Fe1 C4 39.51(14) ?
C9 Fe1 C4 141.42(13) ?
C10 Fe1 C4 176.95(13) ?
C5 Fe1 C4 39.88(14) ?
C2 Fe1 C7 177.84(18) ?
C1 Fe1 C7 142.17(18) ?
C6 Fe1 C7 40.64(11) ?
C3 Fe1 C7 138.52(15) ?
C9 Fe1 C7 67.95(12) ?
C10 Fe1 C7 68.96(11) ?
C5 Fe1 C7 114.76(14) ?
C4 Fe1 C7 113.26(13) ?
C2 Fe1 C8 137.81(19) ?
C1 Fe1 C8 177.21(17) ?
C6 Fe1 C8 68.15(12) ?
C3 Fe1 C8 111.95(15) ?
C9 Fe1 C8 40.46(11) ?
C10 Fe1 C8 68.77(12) ?
C5 Fe1 C8 142.73(14) ?
C4 Fe1 C8 114.28(14) ?
C7 Fe1 C8 40.04(13) ?
C15 S1 C12 87.67(12) yes
C13 N1 N2 109.4(2) yes
C13 N1 C12 129.2(2) yes
N2 N1 C12 121.1(2) ?
C14 N2 N1 101.6(3) yes
C13 N3 C14 102.7(3) yes
C15 N4 C11 110.9(2) yes
C15 N5 H5A 118.0 ?
C15 N5 H5B 122.3 ?
H5A N5 H5B 115.1 ?
C2 C1 C5 108.5(4) yes
C2 C1 Fe1 69.9(2) ?
C5 C1 Fe1 70.9(2) ?
C2 C1 H1 125.7 ?
C5 C1 H1 125.7 ?
Fe1 C1 H1 125.0 ?
C1 C2 C3 107.5(3) ?
C1 C2 Fe1 70.1(2) ?
C3 C2 Fe1 70.1(2) ?
C1 C2 H2 126.3 ?
C3 C2 H2 126.3 ?
Fe1 C2 H2 125.1 ?
C4 C3 C2 108.0(4) ?
C4 C3 Fe1 70.79(19) ?
C2 C3 Fe1 69.2(2) ?
C4 C3 H3 126.0 ?
C2 C3 H3 126.0 ?
Fe1 C3 H3 125.6 ?
C3 C4 C5 108.1(3) ?
C3 C4 Fe1 69.69(19) ?
C5 C4 Fe1 69.97(18) ?
C3 C4 H4 126.0 ?
C5 C4 H4 126.0 ?
Fe1 C4 H4 125.9 ?
C1 C5 C4 107.9(3) ?
C1 C5 Fe1 69.3(2) ?
C4 C5 Fe1 70.15(18) ?
C1 C5 H5 126.0 ?
C4 C5 H5 126.0 ?
Fe1 C5 H5 126.1 ?
C7 C6 C10 108.3(3) ?
C7 C6 Fe1 70.47(16) ?
C10 C6 Fe1 69.54(16) ?
C7 C6 H6 125.9 ?
C10 C6 H6 125.9 ?
Fe1 C6 H6 125.7 ?
C8 C7 C6 108.4(2) ?
C8 C7 Fe1 70.16(17) ?
C6 C7 Fe1 68.89(16) ?
C8 C7 H7 125.8 ?
C6 C7 H7 125.8 ?
Fe1 C7 H7 126.7 ?
C7 C8 C9 108.1(3) ?
C7 C8 Fe1 69.80(16) ?
C9 C8 Fe1 69.05(17) ?
C7 C8 H8 125.9 ?
C9 C8 H8 125.9 ?
Fe1 C8 H8 126.8 ?
C8 C9 C10 108.9(3) ?
C8 C9 Fe1 70.49(16) ?
C10 C9 Fe1 69.51(15) ?
C8 C9 H9 125.6 ?
C10 C9 H9 125.6 ?
Fe1 C9 H9 126.0 ?
C9 C10 C6 106.4(2) ?
C9 C10 C11 125.6(2) ?
C6 C10 C11 128.1(2) ?
C9 C10 Fe1 69.51(15) ?
C6 C10 Fe1 69.04(15) ?
C11 C10 Fe1 126.61(18) ?
C12 C11 N4 114.2(2) yes
C12 C11 C10 126.2(2) yes
N4 C11 C10 119.5(2) ?
C11 C12 N1 126.6(2) yes
C11 C12 S1 111.73(19) yes
N1 C12 S1 121.22(18) ?
N3 C13 N1 110.3(3) yes
N3 C13 H13 124.9 yes
N1 C13 H13 124.9 ?
N2 C14 N3 116.0(3) ?
N2 C14 H14 122.0 ?
N3 C14 H14 122.0 yes
N4 C15 N5 125.0(2) ?
N4 C15 S1 115.45(19) yes
N5 C15 S1 119.5(2) ?

loop_
_geom_bond_atom_site_label_1
_geom_bond_atom_site_label_2
_geom_bond_distance
_geom_bond_publ_flag
Fe1 C2 2.015(4) yes
Fe1 C1 2.018(4) yes
Fe1 C6 2.022(3) yes
Fe1 C3 2.028(3) yes
Fe1 C9 2.029(3) yes
Fe1 C10 2.029(3) yes
Fe1 C5 2.040(3) yes
Fe1 C4 2.042(3) yes
Fe1 C7 2.043(3) yes
Fe1 C8 2.048(3) yes
S1 C15 1.736(3) yes
S1 C12 1.737(3) yes
N1 C13 1.336(4) yes
N1 N2 1.364(3) yes
N1 C12 1.410(3) yes
N2 C14 1.307(4) ?
N3 C13 1.312(4) ?
N3 C14 1.340(5) ?
N4 C15 1.308(3) yes
N4 C11 1.385(3) yes
N5 C15 1.341(3) yes
N5 H5A 0.93 ?
N5 H5B 0.92 ?
C1 C2 1.379(6) ?
C1 C5 1.382(5) ?
C1 H1 0.9300 ?
C2 C3 1.405(6) ?
C2 H2 0.9300 ?
C3 C4 1.376(5) ?
C3 H3 0.9300 ?
C4 C5 1.392(5) ?
C4 H4 0.9300 ?
C5 H5 0.9300 ?
C6 C7 1.412(4) ?
C6 C10 1.433(4) ?
C6 H6 0.9300 ?
C7 C8 1.401(4) ?
C7 H7 0.9300 ?
C8 C9 1.410(4) ?
C8 H8 0.9300 ?
C9 C10 1.420(4) ?
C9 H9 0.9300 ?
C10 C11 1.458(4) yes
C11 C12 1.350(4) yes
C13 H13 0.9300 ?
C14 H14 0.9300 ?

loop_
_geom_hbond_atom_site_label_D
_geom_hbond_atom_site_label_H
_geom_hbond_atom_site_label_A
_geom_hbond_site_symmetry_A
_geom_hbond_distance_DH
_geom_hbond_distance_HA
_geom_hbond_distance_DA
_geom_hbond_angle_DHA
_geom_hbond_publ_flag
N5 H5A N4 3_656 0.93 2.08 3.016(4) 176 yes
N5 H5B N3 4_665 0.92 2.27 3.136(4) 157 yes

loop_
_geom_torsion_atom_site_label_1
_geom_torsion_atom_site_label_2
_geom_torsion_atom_site_label_3
_geom_torsion_atom_site_label_4
_geom_torsion
_geom_torsion_publ_flag
C13 N1 N2 C14 -0.1(3) ?
C12 N1 N2 C14 -175.4(2) yes
C6 Fe1 C1 C2 143.1(2) ?
C3 Fe1 C1 C2 -38.5(2) ?
C9 Fe1 C1 C2 60.7(3) ?
C10 Fe1 C1 C2 98.6(2) ?
C5 Fe1 C1 C2 -119.0(3) ?
C4 Fe1 C1 C2 -81.5(3) ?
C7 Fe1 C1 C2 179.6(2) ?
C2 Fe1 C1 C5 119.0(3) ?
C6 Fe1 C1 C5 -97.9(2) ?
C3 Fe1 C1 C5 80.4(2) ?
C9 Fe1 C1 C5 179.7(2) ?
C10 Fe1 C1 C5 -142.4(2) ?
C4 Fe1 C1 C5 37.4(2) ?
C7 Fe1 C1 C5 -61.4(3) ?
C5 C1 C2 C3 -0.2(4) ?
Fe1 C1 C2 C3 60.5(3) ?
C5 C1 C2 Fe1 -60.7(2) ?
C6 Fe1 C2 C1 -60.1(3) ?
C3 Fe1 C2 C1 118.0(3) ?
C9 Fe1 C2 C1 -140.6(2) ?
C10 Fe1 C2 C1 -96.8(2) ?
C5 Fe1 C2 C1 37.5(2) ?
C4 Fe1 C2 C1 80.9(2) ?
C8 Fe1 C2 C1 -177.4(2) ?
C1 Fe1 C2 C3 -118.0(3) ?
C6 Fe1 C2 C3 -178.1(2) ?
C9 Fe1 C2 C3 101.3(2) ?
C10 Fe1 C2 C3 145.2(2) ?
C5 Fe1 C2 C3 -80.6(2) ?
C4 Fe1 C2 C3 -37.2(2) ?
C8 Fe1 C2 C3 64.5(3) ?
C1 C2 C3 C4 0.0(4) ?
Fe1 C2 C3 C4 60.4(3) ?
C1 C2 C3 Fe1 -60.5(3) ?
C2 Fe1 C3 C4 -118.8(4) ?
C1 Fe1 C3 C4 -80.9(3) ?
C9 Fe1 C3 C4 145.9(2) ?
C10 Fe1 C3 C4 -175.3(2) ?
C5 Fe1 C3 C4 -37.5(2) ?
C7 Fe1 C3 C4 64.2(3) ?
C8 Fe1 C3 C4 102.0(2) ?
C1 Fe1 C3 C2 37.9(3) ?
C9 Fe1 C3 C2 -95.3(3) ?
C10 Fe1 C3 C2 -56.5(3) ?
C5 Fe1 C3 C2 81.3(3) ?
C4 Fe1 C3 C2 118.8(4) ?
C7 Fe1 C3 C2 -177.0(2) ?
C8 Fe1 C3 C2 -139.2(3) ?
C2 C3 C4 C5 0.2(4) ?
Fe1 C3 C4 C5 59.7(2) ?
C2 C3 C4 Fe1 -59.4(2) ?
C2 Fe1 C4 C3 38.2(3) ?
C1 Fe1 C4 C3 81.7(3) ?
C6 Fe1 C4 C3 -179.7(2) ?
C9 Fe1 C4 C3 -56.2(3) ?
C5 Fe1 C4 C3 119.1(3) ?
C7 Fe1 C4 C3 -139.5(2) ?
C8 Fe1 C4 C3 -95.6(3) ?
C2 Fe1 C4 C5 -80.9(3) ?
C1 Fe1 C4 C5 -37.4(2) ?
C6 Fe1 C4 C5 61.2(3) ?
C3 Fe1 C4 C5 -119.1(3) ?
C9 Fe1 C4 C5 -175.4(2) ?
C7 Fe1 C4 C5 101.3(2) ?
C8 Fe1 C4 C5 145.3(2) ?
C2 C1 C5 C4 0.3(4) ?
Fe1 C1 C5 C4 -59.7(2) ?
C2 C1 C5 Fe1 60.0(3) ?
C3 C4 C5 C1 -0.3(4) ?
Fe1 C4 C5 C1 59.2(2) ?
C3 C4 C5 Fe1 -59.5(2) ?
C2 Fe1 C5 C1 -37.6(3) ?
C6 Fe1 C5 C1 99.2(3) ?
C3 Fe1 C5 C1 -82.0(3) ?
C10 Fe1 C5 C1 58.3(3) ?
C4 Fe1 C5 C1 -119.1(3) ?
C7 Fe1 C5 C1 143.6(2) ?
C8 Fe1 C5 C1 -178.2(3) ?
C2 Fe1 C5 C4 81.6(3) ?
C1 Fe1 C5 C4 119.1(3) ?
C6 Fe1 C5 C4 -141.6(2) ?
C3 Fe1 C5 C4 37.2(2) ?
C10 Fe1 C5 C4 177.42(19) ?
C7 Fe1 C5 C4 -97.2(2) ?
C8 Fe1 C5 C4 -59.1(3) ?
C2 Fe1 C6 C7 -176.9(2) ?
C1 Fe1 C6 C7 146.0(2) ?
C9 Fe1 C6 C7 -80.61(18) ?
C10 Fe1 C6 C7 -119.2(2) ?
C5 Fe1 C6 C7 102.8(2) ?
C4 Fe1 C6 C7 65.4(3) ?
C8 Fe1 C6 C7 -36.94(17) ?
C2 Fe1 C6 C10 -57.8(3) ?
C1 Fe1 C6 C10 -94.9(2) ?
C9 Fe1 C6 C10 38.56(16) ?
C5 Fe1 C6 C10 -138.08(18) ?
C4 Fe1 C6 C10 -175.41(19) ?
C7 Fe1 C6 C10 119.2(2) ?
C8 Fe1 C6 C10 82.22(18) ?
C10 C6 C7 C8 -0.3(3) ?
Fe1 C6 C7 C8 59.2(2) ?
C10 C6 C7 Fe1 -59.49(19) ?
C1 Fe1 C7 C8 -177.3(2) ?
C6 Fe1 C7 C8 -119.9(2) ?
C3 Fe1 C7 C8 62.0(3) ?
C9 Fe1 C7 C8 -37.44(16) ?
C10 Fe1 C7 C8 -81.64(17) ?
C5 Fe1 C7 C8 144.43(18) ?
C4 Fe1 C7 C8 100.62(19) ?
C1 Fe1 C7 C6 -57.4(3) ?
C3 Fe1 C7 C6 -178.1(2) ?
C9 Fe1 C7 C6 82.44(17) ?
C10 Fe1 C7 C6 38.24(16) ?
C5 Fe1 C7 C6 -95.69(19) ?
C4 Fe1 C7 C6 -139.50(18) ?
C8 Fe1 C7 C6 119.9(2) ?
C6 C7 C8 C9 0.1(3) ?
Fe1 C7 C8 C9 58.6(2) ?
C6 C7 C8 Fe1 -58.5(2) ?
C2 Fe1 C8 C7 179.7(2) ?
C6 Fe1 C8 C7 37.48(16) ?
C3 Fe1 C8 C7 -140.90(19) ?
C9 Fe1 C8 C7 119.7(2) ?
C10 Fe1 C8 C7 82.16(18) ?
C5 Fe1 C8 C7 -60.7(3) ?
C4 Fe1 C8 C7 -97.84(19) ?
C2 Fe1 C8 C9 60.0(3) ?
C6 Fe1 C8 C9 -82.26(18) ?
C3 Fe1 C8 C9 99.4(2) ?
C10 Fe1 C8 C9 -37.57(17) ?
C5 Fe1 C8 C9 179.5(2) ?
C4 Fe1 C8 C9 142.42(19) ?
C7 Fe1 C8 C9 -119.7(2) ?
C7 C8 C9 C10 0.1(3) ?
Fe1 C8 C9 C10 59.10(19) ?
C7 C8 C9 Fe1 -59.0(2) ?
C2 Fe1 C9 C8 -141.7(2) ?
C1 Fe1 C9 C8 -178.4(2) ?
C6 Fe1 C9 C8 80.96(19) ?
C3 Fe1 C9 C8 -97.9(2) ?
C10 Fe1 C9 C8 119.9(2) ?
C4 Fe1 C9 C8 -63.0(3) ?
C7 Fe1 C9 C8 37.07(18) ?
C2 Fe1 C9 C10 98.4(2) ?
C1 Fe1 C9 C10 61.7(3) ?
C6 Fe1 C9 C10 -38.96(16) ?
C3 Fe1 C9 C10 142.14(19) ?
C4 Fe1 C9 C10 177.05(19) ?
C7 Fe1 C9 C10 -82.85(18) ?
C8 Fe1 C9 C10 -119.9(2) ?
C8 C9 C10 C6 -0.2(3) ?
Fe1 C9 C10 C6 59.49(18) ?
C8 C9 C10 C11 179.3(2) ?
Fe1 C9 C10 C11 -121.0(3) ?
C8 C9 C10 Fe1 -59.7(2) ?
C7 C6 C10 C9 0.3(3) ?
Fe1 C6 C10 C9 -59.79(19) ?
C7 C6 C10 C11 -179.2(2) ?
Fe1 C6 C10 C11 120.7(3) ?
C7 C6 C10 Fe1 60.08(19) ?
C2 Fe1 C10 C9 -97.6(2) ?
C1 Fe1 C10 C9 -140.3(2) ?
C6 Fe1 C10 C9 117.7(2) ?
C3 Fe1 C10 C9 -62.1(3) ?
C5 Fe1 C10 C9 -175.7(2) ?
C7 Fe1 C10 C9 80.19(18) ?
C8 Fe1 C10 C9 37.12(17) ?
C2 Fe1 C10 C6 144.7(2) ?
C1 Fe1 C10 C6 102.0(2) ?
C3 Fe1 C10 C6 -179.9(2) ?
C9 Fe1 C10 C6 -117.7(2) ?
C5 Fe1 C10 C6 66.6(2) ?
C7 Fe1 C10 C6 -37.55(17) ?
C8 Fe1 C10 C6 -80.61(18) ?
C2 Fe1 C10 C11 22.1(3) ?
C1 Fe1 C10 C11 -20.6(3) ?
C6 Fe1 C10 C11 -122.6(3) ?
C3 Fe1 C10 C11 57.6(3) ?
C9 Fe1 C10 C11 119.7(3) ?
C5 Fe1 C10 C11 -56.0(3) ?
C7 Fe1 C10 C11 -160.1(3) ?
C8 Fe1 C10 C11 156.8(3) ?
C15 N4 C11 C12 3.0(3) ?
C15 N4 C11 C10 -173.1(2) ?
C9 C10 C11 C12 -168.2(3) ?
C6 C10 C11 C12 11.2(4) yes
Fe1 C10 C11 C12 102.1(3) ?
C9 C10 C11 N4 7.4(4) ?
C6 C10 C11 N4 -173.2(3) yes
Fe1 C10 C11 N4 -82.3(3) ?
N4 C11 C12 N1 -174.8(2) ?
C10 C11 C12 N1 1.0(4) ?
N4 C11 C12 S1 -2.6(3) ?
C10 C11 C12 S1 173.2(2) ?
C13 N1 C12 C11 -97.2(4) ?
N2 N1 C12 C11 77.0(3) yes
C13 N1 C12 S1 91.3(3) ?
N2 N1 C12 S1 -94.5(3) yes
C15 S1 C12 C11 1.2(2) yes
C15 S1 C12 N1 173.9(2) ?
C14 N3 C13 N1 0.2(3) ?
N2 N1 C13 N3 -0.1(3) ?
C12 N1 C13 N3 174.7(2) ?
N1 N2 C14 N3 0.3(3) yes
C13 N3 C14 N2 -0.4(4) ?
C11 N4 C15 N5 180.0(3) ?
C11 N4 C15 S1 -2.0(3) ?
C12 S1 C15 N4 0.5(2) ?
C12 S1 C15 N5 178.7(2) yes
